data_7064136
loop_
_publ_author_name
'Zhao, Yi-Ming'
'Chen, Duyong'
'Yi, Cheng'
'Zhou, Ren-He'
'Fu, Ming-Yang'
'Li, Jing'
'Zhang, Liyan'
'Cai, Rui'
'Meng, Yin-Shan'
'Liu, Tao'

_publ_section_title
;
 Construction of SCO-fluorescence bifunctional cobalt(II) complexes with
 anthracene-decorated terpy ligands
;
_journal_name_full 'New Journal of Chemistry'
_journal_paper_doi 10.1039/D5NJ03386A
_journal_year 2025
_chemical_formula_moiety '2(Br), C62 H46 Co N6, 3(C3 H7 N O)'
_chemical_formula_sum 'C71 H67 Br2 Co N9 O3'
_chemical_formula_weight 1313.08
_space_group_crystal_system monoclinic
_space_group_IT_number 14
_space_group_name_Hall '-P 2ybc'
_space_group_name_H-M_alt 'P 1 21/c 1'
_atom_sites_solution_hydrogens geom
_atom_sites_solution_primary dual
_audit_creation_date 2025-11-07
_audit_creation_method
;
Olex2 1.5
(compiled 2025.07.13 svn.rb7424aed for OlexSys, GUI svn.r7314)
;
_audit_update_record
;
2025-11-10 deposited with the CCDC.	2025-11-18 downloaded from the CCDC.
;
_cell_angle_alpha 90
_cell_angle_beta 93.7860(10)
_cell_angle_gamma 90
_cell_formula_units_Z 4
_cell_length_a 13.7103(6)
_cell_length_b 25.5836(9)
_cell_length_c 18.0956(7)
_cell_measurement_reflns_used 9358
_cell_measurement_temperature 120.00
_cell_measurement_theta_max 25.951
_cell_measurement_theta_min 2.393
_cell_volume 6333.3(4)
_computing_cell_refinement 'SAINT V8.40B (?, 2016)'
_computing_data_reduction 'SAINT V8.40B (?, 2016)'
_computing_molecular_graphics 'Olex2 1.5 (Dolomanov et al., 2009)'
_computing_publication_material 'Olex2 1.5 (Dolomanov et al., 2009)'
_computing_structure_refinement 'SHELXL 2019/3 (Sheldrick, 2015)'
_computing_structure_solution 'SHELXT 2018/2 (Sheldrick, 2018)'
_diffrn_ambient_temperature 120.00
_diffrn_measured_fraction_theta_full 0.999
_diffrn_measured_fraction_theta_max 0.996
_diffrn_measurement_device_type 'CCD area detector'
_diffrn_measurement_method 'phi and omega scans'
_diffrn_radiation_monochromator graphite
_diffrn_radiation_type MoK\a
_diffrn_radiation_wavelength 0.71073
_diffrn_reflns_av_R_equivalents 0.0830
_diffrn_reflns_av_unetI/netI 0.0489
_diffrn_reflns_Laue_measured_fraction_full 0.999
_diffrn_reflns_Laue_measured_fraction_max 0.996
_diffrn_reflns_limit_h_max 17
_diffrn_reflns_limit_h_min -17
_diffrn_reflns_limit_k_max 33
_diffrn_reflns_limit_k_min -30
_diffrn_reflns_limit_l_max 23
_diffrn_reflns_limit_l_min -23
_diffrn_reflns_number 113249
_diffrn_reflns_point_group_measured_fraction_full 0.999
_diffrn_reflns_point_group_measured_fraction_max 0.996
_diffrn_reflns_theta_full 25.242
_diffrn_reflns_theta_max 27.356
_diffrn_reflns_theta_min 1.951
_diffrn_source_current 1.6
_diffrn_source_power 0.08
_diffrn_source_voltage 50.0
_exptl_absorpt_coefficient_mu 1.588
_exptl_absorpt_correction_T_max 0.7455
_exptl_absorpt_correction_T_min 0.5120
_exptl_absorpt_correction_type multi-scan
_exptl_absorpt_process_details
;
SADABS-2016/2 (Bruker,2016/2) was used for absorption correction.
wR2(int) was 0.1714 before and 0.0912 after correction.
The Ratio of minimum to maximum transmission is 0.6868.
The \l/2 correction factor is Not present.
;
_exptl_crystal_colour 'clear light red'
_exptl_crystal_colour_lustre clear
_exptl_crystal_colour_modifier light
_exptl_crystal_colour_primary red
_exptl_crystal_density_diffrn 1.377
_exptl_crystal_description block
_exptl_crystal_F_000 2708
_exptl_crystal_size_max 0.1
_exptl_crystal_size_mid 0.1
_exptl_crystal_size_min 0.1
_refine_diff_density_max 0.663
_refine_diff_density_min -0.597
_refine_diff_density_rms 0.066
_refine_ls_extinction_method none
_refine_ls_goodness_of_fit_ref 1.021
_refine_ls_hydrogen_treatment constr
_refine_ls_matrix_type full
_refine_ls_number_parameters 897
_refine_ls_number_reflns 14305
_refine_ls_number_restraints 300
_refine_ls_restrained_S_all 1.022
_refine_ls_R_factor_all 0.0674
_refine_ls_R_factor_gt 0.0437
_refine_ls_shift/su_max 0.008
_refine_ls_shift/su_mean 0.000
_refine_ls_structure_factor_coef Fsqd
_refine_ls_weighting_details 'w=1/[\s^2^(Fo^2^)+(0.0494P)^2^+5.1614P] where P=(Fo^2^+2Fc^2^)/3'
_refine_ls_weighting_scheme calc
_refine_ls_wR_factor_gt 0.1054
_refine_ls_wR_factor_ref 0.1187
_reflns_Friedel_coverage 0.000
_reflns_number_gt 10748
_reflns_number_total 14305
_reflns_threshold_expression 'I > 2\s(I)'
_cod_data_source_file d5nj03386a2.cif
_cod_data_source_block 1_CCDC1
_cod_database_code 7064136
_shelx_shelxl_version_number 2019/3
_shelx_space_group_comment
;
The symmetry employed for this shelxl refinement is uniquely defined
by the following loop, which should always be used as a source of
symmetry information in preference to the above space-group names.
They are only intended as comments.
;
_shelx_estimated_absorpt_t_max 0.857
_shelx_estimated_absorpt_t_min 0.857
_olex2_refinement_description
;
1. Fixed Uiso
 At 1.2 times of:
  All C(H) groups
 At 1.5 times of:
  All C(H,H,H) groups
2. Restrained distances
 C5A-C6A
 2.4 with sigma of 0.02
 N8A-C6A = N8A-C5A
 1.4 with sigma of 0.02
 O2A-N8A
 2.2 with sigma of 0.02
 C23-C22 = C22A-C21 = C22-C21 = C23A-C22A = C25A-C23A = C25-C23 = C26A-C25A =
 C26-C25 = N4-C26 = N4A-C26A = N4A-C21 = N4-C21
 1.4 with sigma of 0.02
 C24-C23 = C24A-C23A
 1.4 with sigma of 0.02
3. Uiso/Uaniso restraints and constraints
N8A \\sim N8 \\sim C4 \\sim C6 \\sim C5 \\sim O2 \\sim C4A \\sim C6A \\sim C5A
\\sim O2A: within 2A with sigma of 0.01 and sigma for terminal atoms of 0.02
within 2A
N4 \\sim C21 \\sim C22 \\sim C23 \\sim C26 \\sim C25 \\sim C24 \\sim C26A \\sim
C25A \\sim N4A \\sim C22A \\sim C23A \\sim C24A: within 2A with sigma of 0.01
and sigma for terminal atoms of 0.02 within 2A
Uanis(Br3) = Uanis(Br4)
Uanis(Br1) = Uanis(Br2)
4. Others
 Sof(Br4)=1-FVAR(1)
 Sof(Br3)=FVAR(1)
 Sof(Br1)=1-FVAR(2)
 Sof(Br2)=FVAR(2)
 Sof(N8A)=Sof(C4A)=Sof(H4A)=Sof(C6A)=Sof(H6Aa)=Sof(H6Ab)=Sof(H6Ac)=Sof(C5A)=
 Sof(H5Aa)=Sof(H5Ab)=Sof(H5Ac)=Sof(O2A)=1-FVAR(3)
 Sof(N8)=Sof(O2)=Sof(C4)=Sof(H4)=Sof(C6)=Sof(H6a)=Sof(H6b)=Sof(H6c)=Sof(C5)=
 Sof(H5a)=Sof(H5b)=Sof(H5c)=FVAR(3)
 Sof(C26A)=Sof(H26A)=Sof(C25A)=Sof(H25A)=Sof(N4A)=Sof(C22A)=Sof(H22A)=
 Sof(C23A)=Sof(C24A)=Sof(H24d)=Sof(H24e)=Sof(H24f)=1-FVAR(4)
 Sof(N4)=Sof(C22)=Sof(H22)=Sof(C23)=Sof(C26)=Sof(H26)=Sof(C25)=Sof(H25)=
 Sof(C24)=Sof(H24a)=Sof(H24b)=Sof(H24c)=FVAR(4)
5.a Aromatic/amide H refined with riding coordinates:
 C17(H17), C14(H14), C53(H53), C48(H48), C29(H29), C11(H11), C50(H50),
 C19(H19), C10(H10), C57(H57), C41(H41), C70(H70), C45(H45), C56(H56), C65(H65),
  C42(H42), C30(H30), C34(H34), C7(H7), C22(H22), C39(H39), C69(H69), C68(H68),
 C1(H1), C32(H32), C63(H63), C60(H60), C67(H67), C31(H31), C62(H62), C26(H26),
 C25(H25), C61(H61), C36(H36), C38(H38), C37(H37), C4(H4), C4A(H4A), C26A(H26A),
  C25A(H25A), C22A(H22A)
5.b Idealised Me refined as rotating group:
 C44(H44a,H44b,H44c), C13(H13a,H13b,H13c), C55(H55a,H55b,H55c), C9(H9a,H9b,
 H9c), C3(H3a,H3b,H3c), C2(H2a,H2b,H2c), C24(H24a,H24b,H24c), C8(H8a,H8b,H8c),
 C6(H6a,H6b,H6c), C5(H5a,H5b,H5c), C6A(H6Aa,H6Ab,H6Ac), C5A(H5Aa,H5Ab,H5Ac),
 C24A(H24d,H24e,H24f)
;
_olex2_submission_special_instructions 'No special instructions were received'

loop_
_space_group_symop_operation_xyz
'x, y, z'
'-x, y+1/2, -z+1/2'
'-x, -y, -z'
'x, -y-1/2, z-1/2'

loop_
_atom_site_label
_atom_site_type_symbol
_atom_site_fract_x
_atom_site_fract_y
_atom_site_fract_z
_atom_site_U_iso_or_equiv
_atom_site_adp_type
_atom_site_occupancy
_atom_site_site_symmetry_order
_atom_site_calc_flag
_atom_site_refinement_flags_posn
_atom_site_refinement_flags_adp
_atom_site_refinement_flags_occupancy
_atom_site_disorder_assembly
_atom_site_disorder_group
Br2 Br 0.82535(4) 0.34450(3) -0.03863(3) 0.04225(15) Uani 0.876(2) 1 d . . P A 1
Co1 Co 0.77118(2) 0.52290(2) 0.26392(2) 0.02639(9) Uani 1 1 d . . . . .
Br3 Br 0.82627(5) 0.61890(3) 0.58439(2) 0.05325(16) Uani 0.952(2) 1 d . . P B 1
N3 N 0.82268(14) 0.58621(7) 0.20140(11) 0.0267(4) Uani 1 1 d . . . . .
N1 N 0.68792(14) 0.57836(7) 0.29303(11) 0.0249(4) Uani 1 1 d . . . . .
N2 N 0.85751(14) 0.47141(7) 0.23264(11) 0.0265(4) Uani 1 1 d . . . . .
N6 N 0.68610(15) 0.49185(8) 0.17918(12) 0.0300(5) Uani 1 1 d . . . . .
N5 N 0.88374(15) 0.53320(7) 0.34122(11) 0.0285(4) Uani 1 1 d . . . . .
O3 O 0.68405(18) 0.78379(8) 0.24304(12) 0.0523(6) Uani 1 1 d . . . . .
O1 O 0.85761(18) 0.35724(9) 0.32814(14) 0.0590(6) Uani 1 1 d . . . . .
N4 N 0.6762(7) 0.4799(3) 0.3381(6) 0.0300(14) Uani 0.69(3) 1 d D U P C 1
N9 N 0.6349(2) 0.86513(9) 0.27242(14) 0.0445(6) Uani 1 1 d . . . . .
C16 C 0.70166(17) 0.62772(9) 0.26864(13) 0.0249(5) Uani 1 1 d . . . . .
C47 C 0.94748(18) 0.46688(9) 0.26679(14) 0.0277(5) Uani 1 1 d . . . . .
C46 C 0.96160(18) 0.50183(9) 0.33145(13) 0.0271(5) Uani 1 1 d . . . . .
C15 C 0.77900(17) 0.63214(9) 0.21606(13) 0.0254(5) Uani 1 1 d . . . . .
C17 C 0.64629(17) 0.66910(9) 0.29347(13) 0.0261(5) Uani 1 1 d . . . . .
H17 H 0.657831 0.703737 0.277235 0.031 Uiso 1 1 calc R U . . .
C27 C 0.51064(17) 0.70104(9) 0.37092(14) 0.0272(5) Uani 1 1 d . . . . .
C52 C 0.73129(17) 0.45313(9) 0.14256(14) 0.0277(5) Uani 1 1 d . . . . .
C51 C 0.83219(17) 0.44295(9) 0.17165(13) 0.0268(5) Uani 1 1 d . . . . .
C18 C 0.57409(17) 0.65936(9) 0.34214(13) 0.0262(5) Uani 1 1 d . . . . .
C14 C 0.80673(18) 0.67897(9) 0.18486(13) 0.0284(5) Uani 1 1 d . . . . .
H14 H 0.773779 0.710458 0.195599 0.034 Uiso 1 1 calc R U . . .
C58 C 1.06682(17) 0.37341(10) 0.13896(14) 0.0295(5) Uani 1 1 d . . . . .
C53 C 0.68438(18) 0.42550(9) 0.08520(15) 0.0308(5) Uani 1 1 d . . . . .
H53 H 0.718162 0.398733 0.060976 0.037 Uiso 1 1 calc R U . . .
C28 C 0.53091(18) 0.72053(9) 0.44328(13) 0.0275(5) Uani 1 1 d . . . . .
C48 C 1.01619(18) 0.43363(9) 0.23954(14) 0.0298(5) Uani 1 1 d . . . . .
H48 H 1.078838 0.429971 0.264722 0.036 Uiso 1 1 calc R U . . .
N7 N 0.86552(19) 0.31668(10) 0.44003(15) 0.0478(6) Uani 1 1 d . . . . .
C29 C 0.61621(19) 0.70601(9) 0.48860(14) 0.0300(5) Uani 1 1 d . . . . .
H29 H 0.663108 0.683387 0.469129 0.036 Uiso 1 1 calc R U . . .
C12 C 0.88319(19) 0.67962(10) 0.13766(14) 0.0314(5) Uani 1 1 d . . . . .
C71 C 1.06792(18) 0.31891(10) 0.14848(14) 0.0305(5) Uani 1 1 d . . . . .
C49 C 0.99257(18) 0.40557(9) 0.17477(14) 0.0280(5) Uani 1 1 d . . . . .
C11 C 0.92671(19) 0.63217(11) 0.12250(15) 0.0336(6) Uani 1 1 d . . . . .
H11 H 0.978574 0.630838 0.090229 0.040 Uiso 1 1 calc R U . . .
C20 C 0.61724(18) 0.56848(9) 0.33931(14) 0.0272(5) Uani 1 1 d . . . . .
C50 C 0.89855(18) 0.40992(9) 0.14094(14) 0.0286(5) Uani 1 1 d . . . . .
H50 H 0.880294 0.390508 0.097452 0.034 Uiso 1 1 calc R U . . .
C19 C 0.55956(18) 0.60803(9) 0.36473(14) 0.0292(5) Uani 1 1 d . . . . .
H19 H 0.510174 0.600260 0.397500 0.035 Uiso 1 1 calc R U . . .
C40 C 0.42629(18) 0.71681(10) 0.32815(15) 0.0319(5) Uani 1 1 d . . . . .
C54 C 0.58752(19) 0.43681(10) 0.06274(15) 0.0337(6) Uani 1 1 d . . . . .
C10 C 0.89435(18) 0.58694(10) 0.15448(14) 0.0322(6) Uani 1 1 d . . . . .
H10 H 0.924309 0.554786 0.142687 0.039 Uiso 1 1 calc R U . . .
C21 C 0.60670(19) 0.51260(9) 0.35823(14) 0.0311(5) Uani 1 1 d D U . . .
C43 C 1.0539(2) 0.53885(10) 0.43574(14) 0.0341(6) Uani 1 1 d . . . . .
C57 C 0.59305(18) 0.50218(10) 0.15806(16) 0.0357(6) Uani 1 1 d . . . . .
H57 H 0.560430 0.528938 0.183201 0.043 Uiso 1 1 calc R U . . .
C64 C 1.20214(19) 0.36739(12) 0.05749(15) 0.0369(6) Uani 1 1 d . . . . .
C41 C 0.8904(2) 0.56613(10) 0.39933(14) 0.0337(6) Uani 1 1 d . . . . .
H41 H 0.835778 0.587467 0.408361 0.040 Uiso 1 1 calc R U . . .
C59 C 1.13174(19) 0.39852(11) 0.09350(15) 0.0332(6) Uani 1 1 d . . . . .
C70 C 1.0030(2) 0.29236(10) 0.19384(15) 0.0364(6) Uani 1 1 d . . . . .
H70 H 0.957967 0.311956 0.220405 0.044 Uiso 1 1 calc R U . . .
C45 C 1.04648(19) 0.50357(10) 0.37708(14) 0.0310(5) Uani 1 1 d . . . . .
H45 H 1.099348 0.480847 0.368459 0.037 Uiso 1 1 calc R U . . .
C56 C 0.54186(19) 0.47570(10) 0.10119(16) 0.0367(6) Uani 1 1 d . . . . .
H56 H 0.475397 0.484171 0.088480 0.044 Uiso 1 1 calc R U . . .
C65 C 1.2029(2) 0.31365(12) 0.06715(16) 0.0402(7) Uani 1 1 d . . . . .
H65 H 1.249657 0.293374 0.043342 0.048 Uiso 1 1 calc R U . . .
C66 C 1.13732(19) 0.28846(11) 0.11062(15) 0.0355(6) Uani 1 1 d . . . . .
C42 C 0.9736(2) 0.57014(10) 0.44631(15) 0.0376(6) Uani 1 1 d . . . . .
H42 H 0.975689 0.594447 0.486066 0.045 Uiso 1 1 calc R U . . .
C33 C 0.4627(2) 0.75571(10) 0.47371(15) 0.0338(6) Uani 1 1 d . . . . .
C30 C 0.6311(2) 0.72415(11) 0.55915(15) 0.0382(6) Uani 1 1 d . . . . .
H30 H 0.688352 0.714333 0.588242 0.046 Uiso 1 1 calc R U . . .
C34 C 0.3802(2) 0.77136(11) 0.43101(16) 0.0389(6) Uani 1 1 d . . . . .
H34 H 0.335691 0.794974 0.451397 0.047 Uiso 1 1 calc R U . . .
C7 C 0.6957(2) 0.83112(11) 0.24377(16) 0.0422(7) Uani 1 1 d . . . . .
H7 H 0.751917 0.844644 0.222445 0.051 Uiso 1 1 calc R U . . .
C44 C 1.1456(2) 0.54231(13) 0.48618(17) 0.0473(7) Uani 1 1 d . . . . .
H44A H 1.183328 0.509991 0.482564 0.071 Uiso 1 1 calc R U . . .
H44B H 1.128012 0.547142 0.537361 0.071 Uiso 1 1 calc R U . . .
H44C H 1.184951 0.572034 0.471436 0.071 Uiso 1 1 calc R U . . .
C22 C 0.5246(10) 0.4950(4) 0.3921(11) 0.0355(16) Uani 0.69(3) 1 d D U P C 1
H22 H 0.477458 0.519483 0.406765 0.043 Uiso 0.69(3) 1 calc R U P C 1
C39 C 0.4019(2) 0.69680(12) 0.25551(16) 0.0425(7) Uani 1 1 d . . . . .
H39 H 0.444078 0.672323 0.234303 0.051 Uiso 1 1 calc R U . . .
C69 C 1.0043(2) 0.23960(11) 0.19975(17) 0.0442(7) Uani 1 1 d . . . . .
H69 H 0.960310 0.222634 0.230333 0.053 Uiso 1 1 calc R U . . .
C13 C 0.9173(2) 0.72983(11) 0.10518(17) 0.0427(7) Uani 1 1 d . . . . .
H13A H 0.877592 0.737542 0.059437 0.064 Uiso 1 1 calc R U . . .
H13B H 0.986015 0.726473 0.094145 0.064 Uiso 1 1 calc R U . . .
H13C H 0.910469 0.758286 0.140727 0.064 Uiso 1 1 calc R U . . .
C68 C 1.0711(2) 0.20932(11) 0.16050(18) 0.0462(7) Uani 1 1 d . . . . .
H68 H 1.070197 0.172276 0.164083 0.055 Uiso 1 1 calc R U . . .
C1 C 0.9050(2) 0.34283(12) 0.38312(19) 0.0476(8) Uani 1 1 d . . . . .
H1 H 0.973170 0.350019 0.387020 0.057 Uiso 1 1 calc R U . . .
C35 C 0.3609(2) 0.75324(11) 0.35889(16) 0.0384(6) Uani 1 1 d . . . . .
C55 C 0.5367(2) 0.40692(12) 0.00023(18) 0.0456(7) Uani 1 1 d . . . . .
H55A H 0.515348 0.372978 0.018390 0.068 Uiso 1 1 calc R U . . .
H55B H 0.581821 0.401483 -0.038879 0.068 Uiso 1 1 calc R U . . .
H55C H 0.479730 0.426739 -0.019711 0.068 Uiso 1 1 calc R U . . .
C32 C 0.4810(2) 0.77275(11) 0.54858(16) 0.0448(7) Uani 1 1 d . . . . .
H32 H 0.435399 0.795212 0.569972 0.054 Uiso 1 1 calc R U . . .
C63 C 1.2676(2) 0.39338(14) 0.01154(17) 0.0474(7) Uani 1 1 d . . . . .
H63 H 1.314709 0.373396 -0.012340 0.057 Uiso 1 1 calc R U . . .
C60 C 1.1304(2) 0.45350(11) 0.07985(17) 0.0424(7) Uani 1 1 d . . . . .
H60 H 1.083491 0.474631 0.102176 0.051 Uiso 1 1 calc R U . . .
C67 C 1.1356(2) 0.23289(12) 0.11827(17) 0.0448(7) Uani 1 1 d . . . . .
H67 H 1.180602 0.212228 0.093223 0.054 Uiso 1 1 calc R U . . .
C23 C 0.5109(7) 0.4415(4) 0.4047(6) 0.0365(15) Uani 0.69(3) 1 d D U P C 1
C31 C 0.5619(3) 0.75744(12) 0.58937(17) 0.0476(7) Uani 1 1 d . . . . .
H31 H 0.572520 0.769226 0.639036 0.057 Uiso 1 1 calc R U . . .
C62 C 1.2642(2) 0.44571(14) 0.00111(18) 0.0520(8) Uani 1 1 d . . . . .
H62 H 1.308978 0.461945 -0.029586 0.062 Uiso 1 1 calc R U . . .
C26 C 0.6641(8) 0.4287(4) 0.3508(6) 0.0378(17) Uani 0.69(3) 1 d D U P C 1
H26 H 0.713142 0.405107 0.336900 0.045 Uiso 0.69(3) 1 calc R U P C 1
C25 C 0.5837(8) 0.4089(3) 0.3831(5) 0.0377(16) Uani 0.69(3) 1 d D U P C 1
H25 H 0.578416 0.372314 0.390497 0.045 Uiso 0.69(3) 1 calc R U P C 1
C61 C 1.1946(2) 0.47633(13) 0.03561(19) 0.0509(8) Uani 1 1 d . . . . .
H61 H 1.192639 0.513057 0.027889 0.061 Uiso 1 1 calc R U . . .
C36 C 0.2756(2) 0.76912(14) 0.3155(2) 0.0540(8) Uani 1 1 d . . . . .
H36 H 0.232195 0.793665 0.335081 0.065 Uiso 1 1 calc R U . . .
C9 C 0.6560(3) 0.92071(11) 0.2736(2) 0.0561(9) Uani 1 1 d . . . . .
H9A H 0.672078 0.931915 0.324792 0.084 Uiso 1 1 calc R U . . .
H9B H 0.598609 0.940002 0.253252 0.084 Uiso 1 1 calc R U . . .
H9C H 0.711553 0.927750 0.243725 0.084 Uiso 1 1 calc R U . . .
N8 N 0.2571(3) 0.57258(16) 0.2399(2) 0.0630(11) Uani 0.809(4) 1 d . U P D 1
C38 C 0.3190(2) 0.71250(15) 0.21657(18) 0.0537(8) Uani 1 1 d . . . . .
H38 H 0.303159 0.698464 0.168671 0.064 Uiso 1 1 calc R U . . .
C3 C 0.9255(3) 0.30094(14) 0.5050(2) 0.0620(10) Uani 1 1 d . . . . .
H3A H 0.994015 0.309582 0.498233 0.093 Uiso 1 1 calc R U . . .
H3B H 0.919225 0.263168 0.512333 0.093 Uiso 1 1 calc R U . . .
H3C H 0.904048 0.319418 0.548520 0.093 Uiso 1 1 calc R U . . .
C2 C 0.7622(3) 0.30460(14) 0.4396(2) 0.0606(9) Uani 1 1 d . . . . .
H2A H 0.732701 0.324778 0.478370 0.091 Uiso 1 1 calc R U . . .
H2B H 0.753817 0.267178 0.448850 0.091 Uiso 1 1 calc R U . . .
H2C H 0.730289 0.313666 0.391237 0.091 Uiso 1 1 calc R U . . .
O2 O 0.4014(3) 0.55904(17) 0.1895(3) 0.1015(15) Uani 0.809(4) 1 d . U P D 1
C24 C 0.4212(8) 0.4203(4) 0.4371(7) 0.051(2) Uani 0.69(3) 1 d D U P C 1
H24A H 0.372591 0.411156 0.397013 0.076 Uiso 0.69(3) 1 calc R U P C 1
H24B H 0.393932 0.446874 0.468869 0.076 Uiso 0.69(3) 1 calc R U P C 1
H24C H 0.438348 0.389098 0.466464 0.076 Uiso 0.69(3) 1 calc R U P C 1
C37 C 0.2558(2) 0.74962(16) 0.2466(2) 0.0619(10) Uani 1 1 d . . . . .
H37 H 0.198974 0.760904 0.218175 0.074 Uiso 1 1 calc R U . . .
C8 C 0.5508(3) 0.84674(16) 0.3081(3) 0.0832(14) Uani 1 1 d . . . . .
H8A H 0.540916 0.809514 0.297346 0.125 Uiso 1 1 calc R U . . .
H8B H 0.492958 0.866446 0.289666 0.125 Uiso 1 1 calc R U . . .
H8C H 0.561312 0.851733 0.361775 0.125 Uiso 1 1 calc R U . . .
C4 C 0.3173(4) 0.57046(18) 0.1856(3) 0.0669(13) Uani 0.809(4) 1 d . U P D 1
H4 H 0.289758 0.579167 0.137678 0.080 Uiso 0.809(4) 1 calc R U P D 1
C6 C 0.1572(4) 0.5921(3) 0.2288(4) 0.100(2) Uani 0.809(4) 1 d . U P D 1
H6A H 0.145033 0.603665 0.177339 0.150 Uiso 0.809(4) 1 calc R U P D 1
H6B H 0.148269 0.621656 0.262167 0.150 Uiso 0.809(4) 1 calc R U P D 1
H6C H 0.111214 0.564210 0.239333 0.150 Uiso 0.809(4) 1 calc R U P D 1
C5 C 0.2947(5) 0.5596(4) 0.3126(4) 0.102(2) Uani 0.809(4) 1 d . U P D 1
H5A H 0.364168 0.550643 0.311736 0.153 Uiso 0.809(4) 1 calc R U P D 1
H5B H 0.258782 0.529595 0.330714 0.153 Uiso 0.809(4) 1 calc R U P D 1
H5C H 0.287225 0.589531 0.345502 0.153 Uiso 0.809(4) 1 calc R U P D 1
Br1 Br 0.7984(3) 0.36191(17) -0.0566(2) 0.04225(15) Uani 0.124(2) 1 d . . P A 2
Br4 Br 0.7941(9) 0.5993(5) 0.5829(5) 0.05325(16) Uani 0.048(2) 1 d . . P B 2
N8A N 0.2039(11) 0.5907(7) 0.2780(10) 0.070(3) Uani 0.191(4) 1 d D U P D 2
C4A C 0.2676(17) 0.5969(11) 0.3276(15) 0.075(3) Uani 0.191(4) 1 d . U P D 2
H4A H 0.256894 0.625438 0.359574 0.090 Uiso 0.191(4) 1 calc R U P D 2
C6A C 0.1289(17) 0.6298(9) 0.2735(16) 0.092(6) Uani 0.191(4) 1 d D U P D 2
H6AA H 0.065856 0.613636 0.282238 0.137 Uiso 0.191(4) 1 calc R U P D 2
H6AB H 0.125467 0.645740 0.224145 0.137 Uiso 0.191(4) 1 calc R U P D 2
H6AC H 0.143961 0.656760 0.310995 0.137 Uiso 0.191(4) 1 calc R U P D 2
C5A C 0.1757(18) 0.5498(9) 0.2225(14) 0.088(5) Uani 0.191(4) 1 d D U P D 2
H5AA H 0.231244 0.526449 0.216652 0.132 Uiso 0.191(4) 1 calc R U P D 2
H5AB H 0.156534 0.566383 0.174921 0.132 Uiso 0.191(4) 1 calc R U P D 2
H5AC H 0.120541 0.529653 0.239334 0.132 Uiso 0.191(4) 1 calc R U P D 2
O2A O 0.3423(14) 0.5727(11) 0.3429(16) 0.134(6) Uani 0.191(4) 1 d D U P D 2
C26A C 0.6838(16) 0.4328(8) 0.3362(13) 0.037(2) Uani 0.31(3) 1 d D U P C 2
H26A H 0.735666 0.412645 0.318754 0.045 Uiso 0.31(3) 1 calc R U P C 2
C25A C 0.6103(17) 0.4078(8) 0.3678(11) 0.038(2) Uani 0.31(3) 1 d D U P C 2
H25A H 0.612183 0.370717 0.370438 0.045 Uiso 0.31(3) 1 calc R U P C 2
N4A N 0.6865(17) 0.4867(8) 0.3283(15) 0.035(3) Uani 0.31(3) 1 d D U P C 2
C22A C 0.532(2) 0.4878(10) 0.392(3) 0.037(3) Uani 0.31(3) 1 d D U P C 2
H22A H 0.481919 0.507507 0.412755 0.045 Uiso 0.31(3) 1 calc R U P C 2
C23A C 0.5324(16) 0.4335(8) 0.3966(13) 0.037(2) Uani 0.31(3) 1 d D U P C 2
C24A C 0.4488(18) 0.4110(11) 0.4293(17) 0.061(5) Uani 0.31(3) 1 d D U P C 2
H24D H 0.394781 0.436185 0.426252 0.091 Uiso 0.31(3) 1 calc R U P C 2
H24E H 0.466143 0.402597 0.481355 0.091 Uiso 0.31(3) 1 calc R U P C 2
H24F H 0.428830 0.379106 0.402530 0.091 Uiso 0.31(3) 1 calc R U P C 2

loop_
_atom_site_aniso_label
_atom_site_aniso_U_11
_atom_site_aniso_U_22
_atom_site_aniso_U_33
_atom_site_aniso_U_23
_atom_site_aniso_U_13
_atom_site_aniso_U_12
Br2 0.0422(2) 0.0458(3) 0.0397(2) -0.0095(2) 0.01010(19) -0.0040(2)
Co1 0.02619(17) 0.02378(16) 0.02965(18) -0.00335(13) 0.00534(13) 0.00154(12)
Br3 0.0400(3) 0.0498(3) 0.0711(2) -0.00769(18) 0.01232(18) 0.0115(2)
N3 0.0267(10) 0.0248(10) 0.0292(11) -0.0005(8) 0.0051(8) 0.0020(8)
N1 0.0276(10) 0.0206(9) 0.0274(10) 0.0002(8) 0.0070(8) -0.0005(8)
N2 0.0248(10) 0.0253(10) 0.0296(11) -0.0036(8) 0.0022(8) 0.0015(8)
N6 0.0253(10) 0.0243(10) 0.0412(12) -0.0022(9) 0.0071(9) 0.0031(8)
N5 0.0344(11) 0.0228(10) 0.0287(11) -0.0012(8) 0.0055(9) 0.0043(8)
O3 0.0804(16) 0.0293(10) 0.0473(13) 0.0004(9) 0.0045(11) 0.0025(10)
O1 0.0606(15) 0.0515(13) 0.0662(16) 0.0109(12) 0.0148(13) 0.0025(11)
N4 0.032(2) 0.019(3) 0.040(3) 0.006(2) 0.0087(17) -0.0034(19)
N9 0.0571(16) 0.0317(12) 0.0455(14) 0.0011(11) 0.0086(12) 0.0000(11)
C16 0.0263(12) 0.0248(11) 0.0239(12) 0.0013(9) 0.0050(9) -0.0013(9)
C47 0.0269(12) 0.0264(12) 0.0299(13) -0.0011(10) 0.0019(10) 0.0006(9)
C46 0.0311(13) 0.0215(11) 0.0290(13) -0.0019(9) 0.0034(10) -0.0006(9)
C15 0.0256(12) 0.0265(11) 0.0247(12) -0.0003(9) 0.0054(9) 0.0019(9)
C17 0.0286(12) 0.0220(11) 0.0282(12) 0.0026(9) 0.0057(10) 0.0020(9)
C27 0.0265(12) 0.0254(12) 0.0308(13) 0.0010(10) 0.0093(10) 0.0027(9)
C52 0.0252(12) 0.0241(11) 0.0340(13) -0.0018(10) 0.0036(10) 0.0028(9)
C51 0.0259(12) 0.0251(11) 0.0291(12) -0.0039(10) 0.0006(10) 0.0008(9)
C18 0.0253(12) 0.0258(11) 0.0279(12) -0.0012(9) 0.0053(10) 0.0026(9)
C14 0.0301(13) 0.0269(12) 0.0287(13) 0.0013(10) 0.0062(10) -0.0004(10)
C58 0.0233(12) 0.0360(13) 0.0289(13) -0.0071(10) -0.0004(10) 0.0059(10)
C53 0.0270(13) 0.0258(12) 0.0392(14) -0.0027(10) -0.0012(11) 0.0021(10)
C28 0.0323(13) 0.0228(11) 0.0286(13) 0.0026(9) 0.0100(10) 0.0014(9)
C48 0.0267(13) 0.0295(12) 0.0330(13) -0.0040(10) -0.0004(10) 0.0029(10)
N7 0.0474(15) 0.0446(14) 0.0516(16) -0.0014(12) 0.0058(12) 0.0030(12)
C29 0.0317(13) 0.0249(12) 0.0341(14) 0.0032(10) 0.0069(11) 0.0001(10)
C12 0.0320(13) 0.0347(13) 0.0282(13) 0.0031(10) 0.0064(10) -0.0068(10)
C71 0.0268(12) 0.0358(13) 0.0279(13) -0.0085(10) -0.0040(10) 0.0065(10)
C49 0.0265(12) 0.0247(11) 0.0329(13) -0.0031(10) 0.0038(10) 0.0041(9)
C11 0.0267(13) 0.0422(15) 0.0332(14) -0.0009(11) 0.0127(11) -0.0001(11)
C20 0.0275(12) 0.0245(11) 0.0301(13) 0.0017(10) 0.0055(10) -0.0022(9)
C50 0.0280(13) 0.0280(12) 0.0300(13) -0.0084(10) 0.0017(10) 0.0018(10)
C19 0.0289(13) 0.0287(12) 0.0312(13) 0.0016(10) 0.0102(10) -0.0014(10)
C40 0.0283(13) 0.0345(13) 0.0338(14) 0.0022(11) 0.0085(11) 0.0053(10)
C54 0.0279(13) 0.0303(13) 0.0418(15) 0.0058(11) -0.0051(11) -0.0040(10)
C10 0.0288(13) 0.0335(13) 0.0354(14) -0.0024(11) 0.0095(11) 0.0051(10)
C21 0.0350(13) 0.0256(12) 0.0332(13) 0.0011(10) 0.0053(11) -0.0029(10)
C43 0.0422(15) 0.0310(13) 0.0291(13) 0.0009(10) 0.0008(11) -0.0103(11)
C57 0.0265(13) 0.0309(13) 0.0506(17) 0.0009(12) 0.0081(12) 0.0063(10)
C64 0.0275(13) 0.0493(16) 0.0339(14) -0.0085(12) 0.0010(11) 0.0050(11)
C41 0.0427(15) 0.0263(12) 0.0331(14) -0.0033(10) 0.0091(12) 0.0020(11)
C59 0.0274(13) 0.0399(14) 0.0319(14) -0.0059(11) -0.0005(11) 0.0044(11)
C70 0.0353(14) 0.0360(14) 0.0377(15) -0.0042(11) 0.0006(12) 0.0082(11)
C45 0.0329(13) 0.0281(12) 0.0319(13) -0.0019(10) 0.0004(11) -0.0003(10)
C56 0.0229(12) 0.0349(14) 0.0521(17) 0.0084(12) 0.0010(12) 0.0023(10)
C65 0.0289(14) 0.0515(17) 0.0401(15) -0.0138(13) 0.0027(12) 0.0114(12)
C66 0.0319(14) 0.0405(14) 0.0332(14) -0.0124(11) -0.0048(11) 0.0135(11)
C42 0.0527(17) 0.0279(13) 0.0325(14) -0.0076(11) 0.0056(13) -0.0039(12)
C33 0.0413(15) 0.0268(12) 0.0347(14) 0.0004(10) 0.0141(12) 0.0058(11)
C30 0.0445(16) 0.0357(14) 0.0342(15) 0.0033(11) 0.0014(12) -0.0012(12)
C34 0.0389(15) 0.0351(14) 0.0444(16) 0.0021(12) 0.0157(13) 0.0137(12)
C7 0.0557(18) 0.0360(15) 0.0350(15) 0.0012(12) 0.0038(13) -0.0006(13)
C44 0.0496(18) 0.0518(18) 0.0391(16) -0.0046(14) -0.0066(14) -0.0126(14)
C22 0.040(3) 0.028(3) 0.039(2) 0.007(3) 0.006(3) -0.007(3)
C39 0.0339(15) 0.0537(18) 0.0401(16) -0.0013(13) 0.0042(12) 0.0054(13)
C69 0.0478(17) 0.0361(15) 0.0481(17) 0.0005(13) 0.0000(14) 0.0034(13)
C13 0.0470(17) 0.0393(15) 0.0435(17) 0.0081(13) 0.0154(13) -0.0106(13)
C68 0.0532(19) 0.0329(14) 0.0506(18) -0.0076(13) -0.0101(15) 0.0115(13)
C1 0.0443(17) 0.0406(16) 0.058(2) -0.0109(15) 0.0007(15) 0.0102(13)
C35 0.0316(14) 0.0413(15) 0.0434(16) 0.0068(12) 0.0096(12) 0.0097(11)
C55 0.0380(16) 0.0437(16) 0.0526(18) -0.0016(14) -0.0159(14) -0.0019(12)
C32 0.061(2) 0.0359(15) 0.0393(16) -0.0055(12) 0.0168(14) 0.0117(13)
C63 0.0303(15) 0.072(2) 0.0409(17) -0.0051(15) 0.0091(13) 0.0022(14)
C60 0.0377(16) 0.0414(15) 0.0488(17) -0.0022(13) 0.0074(13) 0.0038(12)
C67 0.0444(17) 0.0414(16) 0.0477(17) -0.0155(13) -0.0047(14) 0.0174(13)
C23 0.039(3) 0.029(3) 0.042(3) 0.007(2) 0.006(2) -0.004(2)
C31 0.067(2) 0.0403(16) 0.0358(16) -0.0054(13) 0.0052(15) 0.0061(14)
C62 0.0396(17) 0.068(2) 0.0488(19) 0.0054(16) 0.0106(14) -0.0063(15)
C26 0.040(4) 0.023(2) 0.052(4) 0.008(2) 0.012(3) 0.002(2)
C25 0.036(4) 0.026(2) 0.052(3) 0.010(2) 0.012(3) -0.006(2)
C61 0.0437(17) 0.0535(19) 0.056(2) 0.0095(15) 0.0060(15) -0.0011(14)
C36 0.0375(17) 0.066(2) 0.059(2) 0.0084(17) 0.0071(15) 0.0195(15)
C9 0.075(2) 0.0310(15) 0.062(2) -0.0056(14) -0.0008(18) 0.0037(15)
N8 0.0403(19) 0.077(2) 0.071(2) 0.022(2) 0.0042(18) 0.0000(17)
C38 0.0426(18) 0.077(2) 0.0403(17) 0.0045(16) -0.0021(14) 0.0043(16)
C3 0.075(2) 0.053(2) 0.057(2) -0.0064(17) -0.0047(19) 0.0161(18)
C2 0.054(2) 0.058(2) 0.072(2) 0.0120(18) 0.0142(18) -0.0014(16)
O2 0.051(2) 0.107(3) 0.149(4) -0.010(3) 0.026(2) 0.035(2)
C24 0.047(4) 0.046(4) 0.061(4) 0.013(3) 0.017(3) -0.015(3)
C37 0.0376(17) 0.091(3) 0.056(2) 0.0131(19) -0.0021(15) 0.0200(17)
C8 0.082(3) 0.062(2) 0.111(4) 0.003(2) 0.048(3) 0.003(2)
C4 0.061(3) 0.058(3) 0.082(3) 0.000(2) 0.009(2) 0.005(2)
C6 0.048(3) 0.132(5) 0.123(5) 0.059(4) 0.023(3) 0.013(3)
C5 0.080(5) 0.147(6) 0.077(4) 0.023(4) -0.012(3) -0.005(4)
Br1 0.0422(2) 0.0458(3) 0.0397(2) -0.0095(2) 0.01010(19) -0.0040(2)
Br4 0.0400(3) 0.0498(3) 0.0711(2) -0.00769(18) 0.01232(18) 0.0115(2)
N8A 0.048(6) 0.080(6) 0.084(6) 0.020(6) 0.010(5) 0.002(5)
C4A 0.051(6) 0.086(7) 0.089(7) 0.030(6) 0.009(6) -0.001(6)
C6A 0.066(10) 0.101(12) 0.108(12) 0.034(11) 0.012(10) 0.015(10)
C5A 0.066(9) 0.103(10) 0.095(10) 0.010(10) 0.002(9) -0.007(9)
O2A 0.078(11) 0.150(12) 0.171(13) 0.061(11) -0.024(10) -0.009(10)
C26A 0.041(5) 0.023(4) 0.050(5) 0.009(4) 0.011(4) -0.007(4)
C25A 0.043(5) 0.024(3) 0.048(5) 0.010(4) 0.013(4) -0.002(4)
N4A 0.043(5) 0.016(4) 0.046(5) 0.006(4) -0.001(4) -0.001(4)
C22A 0.042(5) 0.030(5) 0.040(4) 0.005(5) 0.004(4) -0.002(4)
C23A 0.040(5) 0.027(4) 0.044(4) 0.007(4) 0.007(4) -0.008(4)
C24A 0.061(10) 0.058(9) 0.065(8) 0.008(7) 0.016(8) -0.020(8)

loop_
_atom_type_symbol
_atom_type_description
_atom_type_scat_dispersion_real
_atom_type_scat_dispersion_imag
_atom_type_scat_source
C C 0.0033 0.0016 'International Tables Vol C Tables 4.2.6.8 and 6.1.1.4'
H H 0.0000 0.0000 'International Tables Vol C Tables 4.2.6.8 and 6.1.1.4'
Br Br -0.2901 2.4595 'International Tables Vol C Tables 4.2.6.8 and 6.1.1.4'
Co Co 0.3494 0.9721 'International Tables Vol C Tables 4.2.6.8 and 6.1.1.4'
N N 0.0061 0.0033 'International Tables Vol C Tables 4.2.6.8 and 6.1.1.4'
O O 0.0106 0.0060 'International Tables Vol C Tables 4.2.6.8 and 6.1.1.4'

loop_
_geom_angle_atom_site_label_1
_geom_angle_atom_site_label_2
_geom_angle_atom_site_label_3
_geom_angle
_geom_angle_site_symmetry_1
_geom_angle_site_symmetry_3
_geom_angle_publ_flag
N3 Co1 N4 158.2(2) . . ?
N1 Co1 N3 78.86(8) . . ?
N1 Co1 N6 100.06(8) . . ?
N1 Co1 N5 98.85(8) . . ?
N1 Co1 N4 79.4(2) . . ?
N1 Co1 N4A 78.3(5) . . ?
N2 Co1 N3 97.80(8) . . ?
N2 Co1 N1 176.60(9) . . ?
N2 Co1 N6 80.80(8) . . ?
N2 Co1 N5 80.43(8) . . ?
N2 Co1 N4 103.9(2) . . ?
N2 Co1 N4A 105.1(5) . . ?
N6 Co1 N3 95.21(8) . . ?
N6 Co1 N5 161.00(8) . . ?
N6 Co1 N4 86.1(3) . . ?
N5 Co1 N3 90.22(8) . . ?
N5 Co1 N4 95.6(3) . . ?
N4A Co1 N3 157.0(5) . . ?
N4A Co1 N6 86.0(9) . . ?
N4A Co1 N5 96.1(9) . . ?
C15 N3 Co1 113.02(15) . . ?
C10 N3 Co1 129.17(17) . . ?
C10 N3 C15 117.7(2) . . ?
C16 N1 Co1 120.15(16) . . ?
C20 N1 Co1 119.88(15) . . ?
C20 N1 C16 119.9(2) . . ?
C47 N2 Co1 119.79(16) . . ?
C47 N2 C51 120.5(2) . . ?
C51 N2 Co1 119.40(16) . . ?
C52 N6 Co1 113.28(16) . . ?
C57 N6 Co1 129.13(18) . . ?
C57 N6 C52 117.5(2) . . ?
C46 N5 Co1 113.72(16) . . ?
C41 N5 Co1 128.99(18) . . ?
C41 N5 C46 117.3(2) . . ?
C21 N4 Co1 108.2(5) . . ?
C21 N4 C26 117.7(6) . . ?
C26 N4 Co1 132.1(5) . . ?
C7 N9 C9 121.1(3) . . ?
C7 N9 C8 120.1(3) . . ?
C8 N9 C9 118.6(3) . . ?
N1 C16 C15 113.8(2) . . ?
N1 C16 C17 120.8(2) . . ?
C17 C16 C15 125.4(2) . . ?
N2 C47 C46 112.3(2) . . ?
N2 C47 C48 120.9(2) . . ?
C48 C47 C46 126.8(2) . . ?
N5 C46 C47 113.5(2) . . ?
N5 C46 C45 122.8(2) . . ?
C45 C46 C47 123.7(2) . . ?
N3 C15 C16 114.0(2) . . ?
N3 C15 C14 122.2(2) . . ?
C14 C15 C16 123.8(2) . . ?
C16 C17 H17 120.2 . . ?
C18 C17 C16 119.6(2) . . ?
C18 C17 H17 120.2 . . ?
C28 C27 C18 119.5(2) . . ?
C40 C27 C18 119.3(2) . . ?
C40 C27 C28 120.9(2) . . ?
N6 C52 C51 113.7(2) . . ?
N6 C52 C53 122.3(2) . . ?
C53 C52 C51 124.0(2) . . ?
N2 C51 C52 112.5(2) . . ?
N2 C51 C50 121.2(2) . . ?
C50 C51 C52 126.3(2) . . ?
C17 C18 C27 123.3(2) . . ?
C17 C18 C19 118.4(2) . . ?
C19 C18 C27 118.2(2) . . ?
C15 C14 H14 120.1 . . ?
C15 C14 C12 119.8(2) . . ?
C12 C14 H14 120.1 . . ?
C71 C58 C49 119.8(2) . . ?
C71 C58 C59 121.5(2) . . ?
C59 C58 C49 118.6(2) . . ?
C52 C53 H53 120.0 . . ?
C52 C53 C54 120.1(2) . . ?
C54 C53 H53 120.0 . . ?
C27 C28 C29 122.9(2) . . ?
C27 C28 C33 119.0(2) . . ?
C29 C28 C33 118.1(2) . . ?
C47 C48 H48 120.3 . . ?
C47 C48 C49 119.4(2) . . ?
C49 C48 H48 120.3 . . ?
C1 N7 C3 121.0(3) . . ?
C1 N7 C2 122.4(3) . . ?
C3 N7 C2 116.6(3) . . ?
C28 C29 H29 119.5 . . ?
C30 C29 C28 121.0(2) . . ?
C30 C29 H29 119.5 . . ?
C14 C12 C13 121.1(2) . . ?
C11 C12 C14 117.4(2) . . ?
C11 C12 C13 121.5(2) . . ?
C58 C71 C70 122.9(2) . . ?
C58 C71 C66 118.8(2) . . ?
C70 C71 C66 118.4(2) . . ?
C48 C49 C58 121.5(2) . . ?
C48 C49 C50 119.0(2) . . ?
C50 C49 C58 119.4(2) . . ?
C12 C11 H11 120.1 . . ?
C10 C11 C12 119.7(2) . . ?
C10 C11 H11 120.1 . . ?
N1 C20 C19 121.4(2) . . ?
N1 C20 C21 114.3(2) . . ?
C19 C20 C21 124.3(2) . . ?
C51 C50 C49 119.0(2) . . ?
C51 C50 H50 120.5 . . ?
C49 C50 H50 120.5 . . ?
C18 C19 H19 120.1 . . ?
C20 C19 C18 119.8(2) . . ?
C20 C19 H19 120.1 . . ?
C27 C40 C39 122.5(2) . . ?
C27 C40 C35 119.1(2) . . ?
C39 C40 C35 118.5(2) . . ?
C53 C54 C55 120.1(3) . . ?
C56 C54 C53 117.1(2) . . ?
C56 C54 C55 122.8(2) . . ?
N3 C10 C11 123.1(2) . . ?
N3 C10 H10 118.4 . . ?
C11 C10 H10 118.4 . . ?
N4 C21 C20 117.3(5) . . ?
N4 C21 C22 122.0(6) . . ?
C22 C21 C20 120.6(5) . . ?
N4A C21 C20 105.9(9) . . ?
C22A C21 C20 129.4(12) . . ?
C22A C21 N4A 124.5(14) . . ?
C45 C43 C44 121.1(3) . . ?
C42 C43 C45 117.4(2) . . ?
C42 C43 C44 121.4(2) . . ?
N6 C57 H57 118.5 . . ?
N6 C57 C56 123.0(2) . . ?
C56 C57 H57 118.5 . . ?
C65 C64 C59 119.4(3) . . ?
C65 C64 C63 122.4(3) . . ?
C63 C64 C59 118.2(3) . . ?
N5 C41 H41 118.7 . . ?
N5 C41 C42 122.6(2) . . ?
C42 C41 H41 118.7 . . ?
C58 C59 C64 118.8(2) . . ?
C58 C59 C60 123.3(2) . . ?
C60 C59 C64 117.9(3) . . ?
C71 C70 H70 119.5 . . ?
C69 C70 C71 121.1(3) . . ?
C69 C70 H70 119.5 . . ?
C46 C45 C43 119.5(2) . . ?
C46 C45 H45 120.2 . . ?
C43 C45 H45 120.2 . . ?
C54 C56 H56 120.0 . . ?
C57 C56 C54 120.0(2) . . ?
C57 C56 H56 120.0 . . ?
C64 C65 H65 119.0 . . ?
C64 C65 C66 122.1(2) . . ?
C66 C65 H65 119.0 . . ?
C65 C66 C71 119.4(3) . . ?
C65 C66 C67 122.1(3) . . ?
C67 C66 C71 118.5(3) . . ?
C43 C42 H42 119.9 . . ?
C41 C42 C43 120.3(2) . . ?
C41 C42 H42 119.9 . . ?
C34 C33 C28 119.8(2) . . ?
C34 C33 C32 121.7(2) . . ?
C32 C33 C28 118.5(3) . . ?
C29 C30 H30 119.8 . . ?
C29 C30 C31 120.4(3) . . ?
C31 C30 H30 119.8 . . ?
C33 C34 H34 119.2 . . ?
C33 C34 C35 121.5(2) . . ?
C35 C34 H34 119.2 . . ?
O3 C7 N9 124.5(3) . . ?
O3 C7 H7 117.7 . . ?
N9 C7 H7 117.7 . . ?
C43 C44 H44A 109.5 . . ?
C43 C44 H44B 109.5 . . ?
C43 C44 H44C 109.5 . . ?
H44A C44 H44B 109.5 . . ?
H44A C44 H44C 109.5 . . ?
H44B C44 H44C 109.5 . . ?
C21 C22 H22 119.7 . . ?
C21 C22 C23 120.5(8) . . ?
C23 C22 H22 119.7 . . ?
C40 C39 H39 119.7 . . ?
C38 C39 C40 120.5(3) . . ?
C38 C39 H39 119.7 . . ?
C70 C69 H69 119.7 . . ?
C70 C69 C68 120.6(3) . . ?
C68 C69 H69 119.7 . . ?
C12 C13 H13A 109.5 . . ?
C12 C13 H13B 109.5 . . ?
C12 C13 H13C 109.5 . . ?
H13A C13 H13B 109.5 . . ?
H13A C13 H13C 109.5 . . ?
H13B C13 H13C 109.5 . . ?
C69 C68 H68 119.8 . . ?
C67 C68 C69 120.4(3) . . ?
C67 C68 H68 119.8 . . ?
O1 C1 N7 123.3(3) . . ?
O1 C1 H1 118.3 . . ?
N7 C1 H1 118.3 . . ?
C34 C35 C40 119.7(2) . . ?
C34 C35 C36 121.3(3) . . ?
C36 C35 C40 118.9(3) . . ?
C54 C55 H55A 109.5 . . ?
C54 C55 H55B 109.5 . . ?
C54 C55 H55C 109.5 . . ?
H55A C55 H55B 109.5 . . ?
H55A C55 H55C 109.5 . . ?
H55B C55 H55C 109.5 . . ?
C33 C32 H32 119.5 . . ?
C31 C32 C33 121.1(3) . . ?
C31 C32 H32 119.5 . . ?
C64 C63 H63 119.1 . . ?
C62 C63 C64 121.7(3) . . ?
C62 C63 H63 119.1 . . ?
C59 C60 H60 119.2 . . ?
C61 C60 C59 121.5(3) . . ?
C61 C60 H60 119.2 . . ?
C66 C67 H67 119.5 . . ?
C68 C67 C66 121.0(3) . . ?
C68 C67 H67 119.5 . . ?
C22 C23 C24 122.6(7) . . ?
C25 C23 C22 115.9(7) . . ?
C25 C23 C24 121.4(6) . . ?
C30 C31 H31 119.6 . . ?
C32 C31 C30 120.8(3) . . ?
C32 C31 H31 119.6 . . ?
C63 C62 H62 119.8 . . ?
C63 C62 C61 120.4(3) . . ?
C61 C62 H62 119.8 . . ?
N4 C26 H26 118.6 . . ?
N4 C26 C25 122.9(7) . . ?
C25 C26 H26 118.6 . . ?
C23 C25 C26 120.9(7) . . ?
C23 C25 H25 119.6 . . ?
C26 C25 H25 119.6 . . ?
C60 C61 C62 120.3(3) . . ?
C60 C61 H61 119.8 . . ?
C62 C61 H61 119.8 . . ?
C35 C36 H36 119.7 . . ?
C37 C36 C35 120.7(3) . . ?
C37 C36 H36 119.7 . . ?
N9 C9 H9A 109.5 . . ?
N9 C9 H9B 109.5 . . ?
N9 C9 H9C 109.5 . . ?
H9A C9 H9B 109.5 . . ?
H9A C9 H9C 109.5 . . ?
H9B C9 H9C 109.5 . . ?
C4 N8 C6 122.5(5) . . ?
C4 N8 C5 118.1(5) . . ?
C5 N8 C6 119.2(5) . . ?
C39 C38 H38 119.6 . . ?
C39 C38 C37 120.7(3) . . ?
C37 C38 H38 119.6 . . ?
N7 C3 H3A 109.5 . . ?
N7 C3 H3B 109.5 . . ?
N7 C3 H3C 109.5 . . ?
H3A C3 H3B 109.5 . . ?
H3A C3 H3C 109.5 . . ?
H3B C3 H3C 109.5 . . ?
N7 C2 H2A 109.5 . . ?
N7 C2 H2B 109.5 . . ?
N7 C2 H2C 109.5 . . ?
H2A C2 H2B 109.5 . . ?
H2A C2 H2C 109.5 . . ?
H2B C2 H2C 109.5 . . ?
C23 C24 H24A 109.5 . . ?
C23 C24 H24B 109.5 . . ?
C23 C24 H24C 109.5 . . ?
H24A C24 H24B 109.5 . . ?
H24A C24 H24C 109.5 . . ?
H24B C24 H24C 109.5 . . ?
C36 C37 C38 120.6(3) . . ?
C36 C37 H37 119.7 . . ?
C38 C37 H37 119.7 . . ?
N9 C8 H8A 109.5 . . ?
N9 C8 H8B 109.5 . . ?
N9 C8 H8C 109.5 . . ?
H8A C8 H8B 109.5 . . ?
H8A C8 H8C 109.5 . . ?
H8B C8 H8C 109.5 . . ?
N8 C4 H4 116.0 . . ?
O2 C4 N8 128.1(5) . . ?
O2 C4 H4 116.0 . . ?
N8 C6 H6A 109.5 . . ?
N8 C6 H6B 109.5 . . ?
N8 C6 H6C 109.5 . . ?
H6A C6 H6B 109.5 . . ?
H6A C6 H6C 109.5 . . ?
H6B C6 H6C 109.5 . . ?
N8 C5 H5A 109.5 . . ?
N8 C5 H5B 109.5 . . ?
N8 C5 H5C 109.5 . . ?
H5A C5 H5B 109.5 . . ?
H5A C5 H5C 109.5 . . ?
H5B C5 H5C 109.5 . . ?
C4A N8A C6A 115(2) . . ?
C4A N8A C5A 137(2) . . ?
C6A N8A C5A 107.4(14) . . ?
N8A C4A H4A 114.6 . . ?
O2A C4A N8A 131(3) . . ?
O2A C4A H4A 114.6 . . ?
N8A C6A H6AA 109.5 . . ?
N8A C6A H6AB 109.5 . . ?
N8A C6A H6AC 109.5 . . ?
H6AA C6A H6AB 109.5 . . ?
H6AA C6A H6AC 109.5 . . ?
H6AB C6A H6AC 109.5 . . ?
N8A C5A H5AA 109.5 . . ?
N8A C5A H5AB 109.5 . . ?
N8A C5A H5AC 109.5 . . ?
H5AA C5A H5AB 109.5 . . ?
H5AA C5A H5AC 109.5 . . ?
H5AB C5A H5AC 109.5 . . ?
C25A C26A H26A 118.6 . . ?
C25A C26A N4A 122.7(18) . . ?
N4A C26A H26A 118.6 . . ?
C26A C25A H25A 118.4 . . ?
C26A C25A C23A 123.3(17) . . ?
C23A C25A H25A 118.4 . . ?
C21 N4A Co1 121.0(13) . . ?
C26A N4A Co1 124.1(12) . . ?
C26A N4A C21 113.5(15) . . ?
C21 C22A H22A 120.5 . . ?
C21 C22A C23A 119(2) . . ?
C23A C22A H22A 120.5 . . ?
C25A C23A C22A 116.8(18) . . ?
C25A C23A C24A 128.1(17) . . ?
C22A C23A C24A 115.0(17) . . ?
C23A C24A H24D 109.5 . . ?
C23A C24A H24E 109.5 . . ?
C23A C24A H24F 109.5 . . ?
H24D C24A H24E 109.5 . . ?
H24D C24A H24F 109.5 . . ?
H24E C24A H24F 109.5 . . ?

loop_
_geom_bond_atom_site_label_1
_geom_bond_atom_site_label_2
_geom_bond_distance
_geom_bond_site_symmetry_2
_geom_bond_publ_flag
Co1 N3 2.123(2) . ?
Co1 N1 1.9167(19) . ?
Co1 N2 1.883(2) . ?
Co1 N6 2.027(2) . ?
Co1 N5 2.030(2) . ?
Co1 N4 2.222(10) . ?
Co1 N4A 1.93(2) . ?
N3 C15 1.353(3) . ?
N3 C10 1.340(3) . ?
N1 C16 1.355(3) . ?
N1 C20 1.346(3) . ?
N2 C47 1.348(3) . ?
N2 C51 1.348(3) . ?
N6 C52 1.363(3) . ?
N6 C57 1.334(3) . ?
N5 C46 1.356(3) . ?
N5 C41 1.346(3) . ?
O3 C7 1.221(3) . ?
O1 C1 1.210(4) . ?
N4 C21 1.336(8) . ?
N4 C26 1.342(8) . ?
N9 C7 1.333(4) . ?
N9 C9 1.451(4) . ?
N9 C8 1.437(5) . ?
C16 C15 1.475(3) . ?
C16 C17 1.394(3) . ?
C47 C46 1.475(3) . ?
C47 C48 1.384(3) . ?
C46 C45 1.382(3) . ?
C15 C14 1.388(3) . ?
C17 H17 0.9500 . ?
C17 C18 1.390(3) . ?
C27 C18 1.492(3) . ?
C27 C28 1.412(3) . ?
C27 C40 1.407(3) . ?
C52 C51 1.471(3) . ?
C52 C53 1.379(3) . ?
C51 C50 1.385(3) . ?
C18 C19 1.394(3) . ?
C14 H14 0.9500 . ?
C14 C12 1.395(3) . ?
C58 C71 1.405(4) . ?
C58 C49 1.490(3) . ?
C58 C59 1.407(4) . ?
C53 H53 0.9500 . ?
C53 C54 1.393(3) . ?
C28 C29 1.432(3) . ?
C28 C33 1.433(3) . ?
C48 H48 0.9500 . ?
C48 C49 1.394(3) . ?
N7 C1 1.370(4) . ?
N7 C3 1.447(4) . ?
N7 C2 1.449(4) . ?
C29 H29 0.9500 . ?
C29 C30 1.361(4) . ?
C12 C11 1.388(4) . ?
C12 C13 1.500(3) . ?
C71 C70 1.423(4) . ?
C71 C66 1.438(3) . ?
C49 C50 1.394(3) . ?
C11 H11 0.9500 . ?
C11 C10 1.380(4) . ?
C20 C19 1.382(3) . ?
C20 C21 1.479(3) . ?
C50 H50 0.9500 . ?
C19 H19 0.9500 . ?
C40 C39 1.429(4) . ?
C40 C35 1.431(4) . ?
C54 C56 1.387(4) . ?
C54 C55 1.499(4) . ?
C10 H10 0.9500 . ?
C21 C22 1.391(9) . ?
C21 N4A 1.417(16) . ?
C21 C22A 1.381(18) . ?
C43 C45 1.392(4) . ?
C43 C42 1.385(4) . ?
C43 C44 1.506(4) . ?
C57 H57 0.9500 . ?
C57 C56 1.384(4) . ?
C64 C59 1.440(4) . ?
C64 C65 1.386(4) . ?
C64 C63 1.427(4) . ?
C41 H41 0.9500 . ?
C41 C42 1.380(4) . ?
C59 C60 1.428(4) . ?
C70 H70 0.9500 . ?
C70 C69 1.354(4) . ?
C45 H45 0.9500 . ?
C56 H56 0.9500 . ?
C65 H65 0.9500 . ?
C65 C66 1.391(4) . ?
C66 C67 1.429(4) . ?
C42 H42 0.9500 . ?
C33 C34 1.387(4) . ?
C33 C32 1.430(4) . ?
C30 H30 0.9500 . ?
C30 C31 1.411(4) . ?
C34 H34 0.9500 . ?
C34 C35 1.394(4) . ?
C7 H7 0.9500 . ?
C44 H44A 0.9800 . ?
C44 H44B 0.9800 . ?
C44 H44C 0.9800 . ?
C22 H22 0.9500 . ?
C22 C23 1.403(8) . ?
C39 H39 0.9500 . ?
C39 C38 1.358(4) . ?
C69 H69 0.9500 . ?
C69 C68 1.425(4) . ?
C13 H13A 0.9800 . ?
C13 H13B 0.9800 . ?
C13 H13C 0.9800 . ?
C68 H68 0.9500 . ?
C68 C67 1.349(5) . ?
C1 H1 0.9500 . ?
C35 C36 1.424(4) . ?
C55 H55A 0.9800 . ?
C55 H55B 0.9800 . ?
C55 H55C 0.9800 . ?
C32 H32 0.9500 . ?
C32 C31 1.350(4) . ?
C63 H63 0.9500 . ?
C63 C62 1.352(5) . ?
C60 H60 0.9500 . ?
C60 C61 1.361(4) . ?
C67 H67 0.9500 . ?
C23 C25 1.377(7) . ?
C23 C24 1.499(8) . ?
C31 H31 0.9500 . ?
C62 H62 0.9500 . ?
C62 C61 1.412(5) . ?
C26 H26 0.9500 . ?
C26 C25 1.378(7) . ?
C25 H25 0.9500 . ?
C61 H61 0.9500 . ?
C36 H36 0.9500 . ?
C36 C37 1.353(5) . ?
C9 H9A 0.9800 . ?
C9 H9B 0.9800 . ?
C9 H9C 0.9800 . ?
N8 C4 1.324(6) . ?
N8 C6 1.460(7) . ?
N8 C5 1.421(7) . ?
C38 H38 0.9500 . ?
C38 C37 1.418(5) . ?
C3 H3A 0.9800 . ?
C3 H3B 0.9800 . ?
C3 H3C 0.9800 . ?
C2 H2A 0.9800 . ?
C2 H2B 0.9800 . ?
C2 H2C 0.9800 . ?
O2 C4 1.187(6) . ?
C24 H24A 0.9800 . ?
C24 H24B 0.9800 . ?
C24 H24C 0.9800 . ?
C37 H37 0.9500 . ?
C8 H8A 0.9800 . ?
C8 H8B 0.9800 . ?
C8 H8C 0.9800 . ?
C4 H4 0.9500 . ?
C6 H6A 0.9800 . ?
C6 H6B 0.9800 . ?
C6 H6C 0.9800 . ?
C5 H5A 0.9800 . ?
C5 H5B 0.9800 . ?
C5 H5C 0.9800 . ?
N8A C4A 1.22(3) . ?
N8A C6A 1.434(16) . ?
N8A C5A 1.484(17) . ?
C4A H4A 0.9500 . ?
C4A O2A 1.21(3) . ?
C6A H6AA 0.9800 . ?
C6A H6AB 0.9800 . ?
C6A H6AC 0.9800 . ?
C5A H5AA 0.9800 . ?
C5A H5AB 0.9800 . ?
C5A H5AC 0.9800 . ?
C26A H26A 0.9500 . ?
C26A C25A 1.352(14) . ?
C26A N4A 1.387(16) . ?
C25A H25A 0.9500 . ?
C25A C23A 1.385(14) . ?
C22A H22A 0.9500 . ?
C22A C23A 1.390(17) . ?
C23A C24A 1.443(16) . ?
C24A H24D 0.9800 . ?
C24A H24E 0.9800 . ?
C24A H24F 0.9800 . ?

loop_
_geom_torsion_atom_site_label_1
_geom_torsion_atom_site_label_2
_geom_torsion_atom_site_label_3
_geom_torsion_atom_site_label_4
_geom_torsion
_geom_torsion_site_symmetry_1
_geom_torsion_site_symmetry_2
_geom_torsion_site_symmetry_3
_geom_torsion_site_symmetry_4
_geom_torsion_publ_flag
Co1 N3 C15 C16 -3.4(3) . . . . ?
Co1 N3 C15 C14 175.58(19) . . . . ?
Co1 N3 C10 C11 -173.71(19) . . . . ?
Co1 N1 C16 C15 4.0(3) . . . . ?
Co1 N1 C16 C17 -175.40(17) . . . . ?
Co1 N1 C20 C19 176.29(19) . . . . ?
Co1 N1 C20 C21 -4.9(3) . . . . ?
Co1 N2 C47 C46 5.6(3) . . . . ?
Co1 N2 C47 C48 -172.42(19) . . . . ?
Co1 N2 C51 C52 -6.8(3) . . . . ?
Co1 N2 C51 C50 171.00(19) . . . . ?
Co1 N6 C52 C51 -0.9(3) . . . . ?
Co1 N6 C52 C53 177.2(2) . . . . ?
Co1 N6 C57 C56 -176.2(2) . . . . ?
Co1 N5 C46 C47 -0.1(3) . . . . ?
Co1 N5 C46 C45 178.51(19) . . . . ?
Co1 N5 C41 C42 -177.78(19) . . . . ?
Co1 N4 C21 C20 -9.9(8) . . . . ?
Co1 N4 C21 C22 166.7(11) . . . . ?
Co1 N4 C26 C25 -161.6(8) . . . . ?
N3 Co1 N2 C47 84.39(19) . . . . ?
N3 Co1 N2 C51 -89.06(19) . . . . ?
N3 C15 C14 C12 -1.1(4) . . . . ?
N1 C16 C15 N3 0.0(3) . . . . ?
N1 C16 C15 C14 -178.9(2) . . . . ?
N1 C16 C17 C18 -2.0(4) . . . . ?
N1 C20 C19 C18 0.2(4) . . . . ?
N1 C20 C21 N4 10.4(7) . . . . ?
N1 C20 C21 C22 -166.2(11) . . . . ?
N1 C20 C21 N4A 8.0(13) . . . . ?
N1 C20 C21 C22A -167(3) . . . . ?
N2 C47 C46 N5 -3.2(3) . . . . ?
N2 C47 C46 C45 178.1(2) . . . . ?
N2 C47 C48 C49 1.7(4) . . . . ?
N2 C51 C50 C49 1.1(4) . . . . ?
N6 Co1 N2 C47 178.4(2) . . . . ?
N6 Co1 N2 C51 4.99(18) . . . . ?
N6 C52 C51 N2 4.7(3) . . . . ?
N6 C52 C51 C50 -172.9(2) . . . . ?
N6 C52 C53 C54 0.1(4) . . . . ?
N6 C57 C56 C54 -0.7(4) . . . . ?
N5 Co1 N2 C47 -4.51(18) . . . . ?
N5 Co1 N2 C51 -178.0(2) . . . . ?
N5 C46 C45 C43 -0.2(4) . . . . ?
N5 C41 C42 C43 -1.4(4) . . . . ?
N4 Co1 N2 C47 -97.9(4) . . . . ?
N4 Co1 N2 C51 88.6(4) . . . . ?
N4 C21 C22 C23 -2(2) . . . . ?
N4 C26 C25 C23 -0.5(12) . . . . ?
C16 N1 C20 C19 -2.0(4) . . . . ?
C16 N1 C20 C21 176.8(2) . . . . ?
C16 C15 C14 C12 177.7(2) . . . . ?
C16 C17 C18 C27 -179.3(2) . . . . ?
C16 C17 C18 C19 0.1(4) . . . . ?
C47 N2 C51 C52 179.8(2) . . . . ?
C47 N2 C51 C50 -2.4(4) . . . . ?
C47 C46 C45 C43 178.3(2) . . . . ?
C47 C48 C49 C58 173.8(2) . . . . ?
C47 C48 C49 C50 -2.9(4) . . . . ?
C46 N5 C41 C42 2.5(4) . . . . ?
C46 C47 C48 C49 -176.0(2) . . . . ?
C15 N3 C10 C11 1.7(4) . . . . ?
C15 C16 C17 C18 178.8(2) . . . . ?
C15 C14 C12 C11 1.7(4) . . . . ?
C15 C14 C12 C13 -177.8(2) . . . . ?
C17 C16 C15 N3 179.3(2) . . . . ?
C17 C16 C15 C14 0.4(4) . . . . ?
C17 C18 C19 C20 0.7(4) . . . . ?
C27 C18 C19 C20 -179.8(2) . . . . ?
C27 C28 C29 C30 -177.4(2) . . . . ?
C27 C28 C33 C34 -2.2(4) . . . . ?
C27 C28 C33 C32 176.3(2) . . . . ?
C27 C40 C39 C38 179.0(3) . . . . ?
C27 C40 C35 C34 -1.8(4) . . . . ?
C27 C40 C35 C36 -180.0(3) . . . . ?
C52 N6 C57 C56 -0.3(4) . . . . ?
C52 C51 C50 C49 178.6(2) . . . . ?
C52 C53 C54 C56 -1.1(4) . . . . ?
C52 C53 C54 C55 179.8(3) . . . . ?
C51 N2 C47 C46 179.0(2) . . . . ?
C51 N2 C47 C48 1.0(4) . . . . ?
C51 C52 C53 C54 178.0(2) . . . . ?
C18 C27 C28 C29 6.6(3) . . . . ?
C18 C27 C28 C33 -172.3(2) . . . . ?
C18 C27 C40 C39 -4.2(4) . . . . ?
C18 C27 C40 C35 174.3(2) . . . . ?
C14 C12 C11 C10 -0.6(4) . . . . ?
C58 C71 C70 C69 177.9(3) . . . . ?
C58 C71 C66 C65 1.5(4) . . . . ?
C58 C71 C66 C67 -177.6(2) . . . . ?
C58 C49 C50 C51 -175.2(2) . . . . ?
C58 C59 C60 C61 179.8(3) . . . . ?
C53 C52 C51 N2 -173.4(2) . . . . ?
C53 C52 C51 C50 9.0(4) . . . . ?
C53 C54 C56 C57 1.4(4) . . . . ?
C28 C27 C18 C17 -101.8(3) . . . . ?
C28 C27 C18 C19 78.8(3) . . . . ?
C28 C27 C40 C39 -178.2(2) . . . . ?
C28 C27 C40 C35 0.2(4) . . . . ?
C28 C29 C30 C31 0.5(4) . . . . ?
C28 C33 C34 C35 0.7(4) . . . . ?
C28 C33 C32 C31 1.9(4) . . . . ?
C48 C47 C46 N5 174.6(2) . . . . ?
C48 C47 C46 C45 -4.0(4) . . . . ?
C48 C49 C50 C51 1.6(4) . . . . ?
C29 C28 C33 C34 178.9(2) . . . . ?
C29 C28 C33 C32 -2.6(4) . . . . ?
C29 C30 C31 C32 -1.3(5) . . . . ?
C12 C11 C10 N3 -1.1(4) . . . . ?
C71 C58 C49 C48 101.6(3) . . . . ?
C71 C58 C49 C50 -81.7(3) . . . . ?
C71 C58 C59 C64 -1.4(4) . . . . ?
C71 C58 C59 C60 177.3(2) . . . . ?
C71 C70 C69 C68 0.0(4) . . . . ?
C71 C66 C67 C68 -0.6(4) . . . . ?
C49 C58 C71 C70 -2.6(4) . . . . ?
C49 C58 C71 C66 177.2(2) . . . . ?
C49 C58 C59 C64 -178.6(2) . . . . ?
C49 C58 C59 C60 0.1(4) . . . . ?
C20 N1 C16 C15 -177.7(2) . . . . ?
C20 N1 C16 C17 2.9(3) . . . . ?
C20 C21 C22 C23 174.9(11) . . . . ?
C20 C21 N4A Co1 -9(2) . . . . ?
C20 C21 N4A C26A -175.4(16) . . . . ?
C20 C21 C22A C23A 172(2) . . . . ?
C19 C20 C21 N4 -170.8(6) . . . . ?
C19 C20 C21 C22 12.5(11) . . . . ?
C19 C20 C21 N4A -173.2(13) . . . . ?
C19 C20 C21 C22A 12(3) . . . . ?
C40 C27 C18 C17 84.1(3) . . . . ?
C40 C27 C18 C19 -95.3(3) . . . . ?
C40 C27 C28 C29 -179.4(2) . . . . ?
C40 C27 C28 C33 1.7(4) . . . . ?
C40 C39 C38 C37 1.0(5) . . . . ?
C40 C35 C36 C37 0.9(5) . . . . ?
C10 N3 C15 C16 -179.5(2) . . . . ?
C10 N3 C15 C14 -0.6(4) . . . . ?
C21 N4 C26 C25 0.2(13) . . . . ?
C21 C20 C19 C18 -178.5(2) . . . . ?
C21 C22 C23 C25 1(2) . . . . ?
C21 C22 C23 C24 -176.5(13) . . . . ?
C21 C22A C23A C25A 2(5) . . . . ?
C21 C22A C23A C24A -176(3) . . . . ?
C57 N6 C52 C51 -177.5(2) . . . . ?
C57 N6 C52 C53 0.6(4) . . . . ?
C64 C59 C60 C61 -1.4(4) . . . . ?
C64 C65 C66 C71 -1.6(4) . . . . ?
C64 C65 C66 C67 177.5(3) . . . . ?
C64 C63 C62 C61 -0.3(5) . . . . ?
C41 N5 C46 C47 179.6(2) . . . . ?
C41 N5 C46 C45 -1.7(4) . . . . ?
C59 C58 C71 C70 -179.8(2) . . . . ?
C59 C58 C71 C66 0.0(4) . . . . ?
C59 C58 C49 C48 -81.2(3) . . . . ?
C59 C58 C49 C50 95.5(3) . . . . ?
C59 C64 C65 C66 0.2(4) . . . . ?
C59 C64 C63 C62 -0.4(4) . . . . ?
C59 C60 C61 C62 0.7(5) . . . . ?
C70 C71 C66 C65 -178.7(2) . . . . ?
C70 C71 C66 C67 2.1(4) . . . . ?
C70 C69 C68 C67 1.6(5) . . . . ?
C45 C43 C42 C41 -0.6(4) . . . . ?
C65 C64 C59 C58 1.4(4) . . . . ?
C65 C64 C59 C60 -177.4(3) . . . . ?
C65 C64 C63 C62 178.2(3) . . . . ?
C65 C66 C67 C68 -179.7(3) . . . . ?
C66 C71 C70 C69 -1.8(4) . . . . ?
C42 C43 C45 C46 1.3(4) . . . . ?
C33 C28 C29 C30 1.5(4) . . . . ?
C33 C34 C35 C40 1.3(4) . . . . ?
C33 C34 C35 C36 179.5(3) . . . . ?
C33 C32 C31 C30 0.1(5) . . . . ?
C34 C33 C32 C31 -179.6(3) . . . . ?
C34 C35 C36 C37 -177.3(3) . . . . ?
C44 C43 C45 C46 -179.4(2) . . . . ?
C44 C43 C42 C41 -179.9(3) . . . . ?
C22 C23 C25 C26 -0.3(13) . . . . ?
C39 C40 C35 C34 176.7(3) . . . . ?
C39 C40 C35 C36 -1.5(4) . . . . ?
C39 C38 C37 C36 -1.7(6) . . . . ?
C69 C68 C67 C66 -1.3(4) . . . . ?
C13 C12 C11 C10 178.9(3) . . . . ?
C35 C40 C39 C38 0.6(4) . . . . ?
C35 C36 C37 C38 0.7(6) . . . . ?
C55 C54 C56 C57 -179.5(3) . . . . ?
C32 C33 C34 C35 -177.8(3) . . . . ?
C63 C64 C59 C58 -180.0(2) . . . . ?
C63 C64 C59 C60 1.2(4) . . . . ?
C63 C64 C65 C66 -178.4(3) . . . . ?
C63 C62 C61 C60 0.2(5) . . . . ?
C26 N4 C21 C20 -175.8(6) . . . . ?
C26 N4 C21 C22 0.8(16) . . . . ?
C9 N9 C7 O3 177.6(3) . . . . ?
C3 N7 C1 O1 -179.2(3) . . . . ?
C2 N7 C1 O1 -0.9(5) . . . . ?
C24 C23 C25 C26 177.5(8) . . . . ?
C8 N9 C7 O3 2.6(5) . . . . ?
C6 N8 C4 O2 174.0(6) . . . . ?
C5 N8 C4 O2 -0.4(9) . . . . ?
C6A N8A C4A O2A -175(3) . . . . ?
C5A N8A C4A O2A 12(5) . . . . ?
C26A C25A C23A C22A 0(3) . . . . ?
C26A C25A C23A C24A 178(2) . . . . ?
C25A C26A N4A Co1 -164.7(19) . . . . ?
C25A C26A N4A C21 2(3) . . . . ?
N4A Co1 N2 C47 -98.3(9) . . . . ?
N4A Co1 N2 C51 88.2(9) . . . . ?
N4A C21 C22A C23A -2(5) . . . . ?
N4A C26A C25A C23A -2(3) . . . . ?
C22A C21 N4A Co1 167(3) . . . . ?
C22A C21 N4A C26A 0(4) . . . . ?
